data_1562933
loop_
_publ_author_name
'Piccinelli, F.'
'Lausi, A.'
'Speghini, A.'
'Bettinelli, M.'

_publ_section_title
;
 Crystal structure study of new lanthanide silicates with silico-carnotite
 structure
;
_journal_name_full 'Journal of Solid State Chemistry'
_journal_page_first 233
_journal_page_last 237
_journal_paper_doi 10.1016/j.jssc.2012.05.012
_journal_volume 194
_journal_year 2012
_chemical_formula_moiety Ca3Er2Si3O12
_chemical_formula_sum 'Ca3 Er2 O12 Si3'
_chemical_formula_weight 731.01
_space_group_IT_number 62
_space_group_name_Hall '-P 2ac 2n'
_space_group_name_H-M_alt 'P n m a'
_symmetry_cell_setting orthorhombic
_symmetry_space_group_name_Hall '-P 2ac 2n'
_symmetry_space_group_name_H-M 'P n m a'
_cell_angle_alpha 90.0
_cell_angle_beta 90.0
_cell_angle_gamma 90.0
_cell_formula_units_Z 4
_cell_length_a 6.55298(5)
_cell_length_b 15.57773(13)
_cell_length_c 10.02630(8)
_cell_volume 1023.490(14)
_computing_structure_refinement GSAS
_diffrn_ambient_temperature 298
_diffrn_radiation_polarisn_ratio 0.967
_diffrn_radiation_probe x-ray
_diffrn_radiation_type synchrotron
_diffrn_radiation_wavelength 0.826005
_diffrn_source synchrotron
_exptl_absorpt_correction_T_max 1.00000
_exptl_absorpt_correction_T_min 1.00000
_exptl_absorpt_process_details
;   GSAS Absorption/surface roughness correction: function number 0
 No correction is applied.
;
_pd_calc_method 'Rietveld Refinement'
_pd_instr_location ' ?'
_pd_meas_2theta_range_inc 0.005
_pd_meas_2theta_range_max 60.0
_pd_meas_2theta_range_min 5.005
_pd_meas_number_of_points 11000
_pd_prep_pressure 101
_pd_prep_temperature 1673
_pd_proc_2theta_range_inc 0.005
_pd_proc_2theta_range_max 59.9846
_pd_proc_2theta_range_min 4.9896
_pd_proc_info_datetime 2012-01-12T15:48
_pd_proc_info_excluded_regions ' ?'
_pd_proc_ls_background_function
;   GSAS Background function number 1 with 10 terms.
 Shifted Chebyshev function of 1st kind
      1:    99.8783     2:   -4.58841     3:  -0.981343     4:    1.48161    
      5:  -0.477661     6:    1.85819     7:   -5.54095     8:    4.28459    
      9:   -1.35713    10:   0.126362    
;
_pd_proc_ls_peak_cutoff 0.0010
_pd_proc_ls_profile_function
;
 CW Profile function number 2 with  18 terms
 Profile coefficients for Simpson's rule integration of pseudovoigt function
 C.J. Howard (1982). J. Appl. Cryst.,15,615-620.
 P. Thompson, D.E. Cox & J.B. Hastings (1987). J. Appl. Cryst.,20,79-83.
 #1(GU)   =    0.937 #2(GV)   =    5.671 #3(GW)   =    0.501
 #4(LX)   =    0.190 #5(LY)   =    4.123 #6(trns) =    0.000
 #7(asym) =   0.4620 #8(shft) =   0.0000 #9(GP)   =    0.000
 #10(stec)=     0.00 #11(ptec)=     0.00 #12(sfec)=     0.00
 #13(L11) =    0.000 #14(L22) =    0.000 #15(L33) =    0.000
 #16(L12) =    0.000 #17(L13) =    0.000 #18(L23) =    0.000
 Peak tails are ignored  where the intensity is below 0.001 times the peak
   Aniso. broadening axis   0.0   0.0   1.0
;
_pd_proc_ls_prof_R_factor 0.0621
_pd_proc_ls_prof_wR_expected 0.0784
_pd_proc_ls_prof_wR_factor 0.0882
_pd_proc_number_of_points 11000
_pd_spec_mount_mode reflection
_pd_spec_shape flat_plate
_refine_ls_goodness_of_fit_all 1.12
_refine_ls_matrix_type full
_refine_ls_number_parameters 67
_refine_ls_number_restraints 0
_refine_ls_R_Fsqd_factor 0.08578
_refine_ls_shift/su_max 0.02
_refine_ls_shift/su_mean 0.00
_reflns_d_resolution_high 0.827
_reflns_d_resolution_low 8.431
_reflns_limit_h_max 8
_reflns_limit_h_min 0
_reflns_limit_k_max 18
_reflns_limit_k_min 0
_reflns_limit_l_max 12
_reflns_limit_l_min 0
_reflns_number_total 985
_cod_data_source_file JSSC-2012-194-233.cif
_cod_data_source_block 2
_cod_original_cell_volume 1023.489(10)
_cod_original_sg_symbol_Hall -P2ac2n
_cod_original_formula_sum 'Ca3.00 Er2.00 O12.00 Si3.00'
_cod_database_code 1562933
_gsas_exptl_extinct_corr_t_min 1.00000
_gsas_exptl_extinct_corr_t_max 1.00000

loop_
_symmetry_equiv_pos_site_id
_symmetry_equiv_pos_as_xyz
1 +x,+y,+z
2 -x+1/2,+y+1/2,+z+1/2
3 +x,-y+1/2,+z
4 -x+1/2,-y,+z+1/2
-1 -x,-y,-z
-2 +x+1/2,-y+1/2,-z+1/2
-3 -x,+y+1/2,-z
-4 +x+1/2,+y,-z+1/2

loop_
_atom_site_type_symbol
_atom_site_label
_atom_site_fract_x
_atom_site_fract_y
_atom_site_fract_z
_atom_site_occupancy
_atom_site_thermal_displace_type
_atom_site_U_iso_or_equiv
_atom_site_symmetry_multiplicity
Er Er1 0.3749(4) 0.09517(16) 0.07259(23) 0.540(5) Uiso 0.0149(7) 8
Ca Ca1 0.3749(4) 0.09517(16) 0.07259(23) 0.460(5) Uiso 0.0149(7) 8
Er Er2 0.1764(5) 0.60941(19) 0.16565(28) 0.390(4) Uiso 0.0159(9) 8
Ca Ca2 0.1764(5) 0.60941(19) 0.16565(28) 0.610(4) Uiso 0.0159(9) 8
Er Er3 0.0323(9) 0.25 0.1752(7) 0.140(3) Uiso 0.0137(20) 4
Ca Ca3 0.0323(9) 0.25 0.1752(7) 0.860(3) Uiso 0.0137(20) 4
Si Si1 0.3558(16) 0.0690(5) 0.3709(10) 1.0 Uiso 0.0096(19) 8
Si Si2 0.0325(19) 0.25 0.5740(15) 1.0 Uiso 0.0106(15) 4
O O1 0.0350(22) 0.1151(11) 0.0427(16) 1.0 Uiso 0.0161(27) 8
O O2 0.0563(24) 0.6661(8) 0.3510(16) 1.0 Uiso 0.0223(24) 8
O O3 0.1823(22) 0.0363(11) 0.4741(15) 1.0 Uiso 0.0213(22) 8
O O4 0.2476(28) 0.1457(11) 0.2791(17) 1.0 Uiso 0.0186(21) 8
O O5 0.4219(30) 0.5130(12) 0.2798(19) 1.0 Uiso 0.0192(19) 8
O O6 0.2792(20) 0.25 0.5813(25) 1.0 Uiso 0.0167(22) 4
O O7 0.423(4) 0.25 0.0703(18) 1.0 Uiso 0.0203(21) 4
